data_4068070
loop_
_publ_author_name
'Taw, Felicia L.'
'Clark, Aurora E.'
'Mueller, Alexander H.'
'Janicke, Michael T.'
'Cantat, Thibault'
'Scott, Brian L.'
'Hay, P. Jeffrey'
'Hughes, Russell P.'
'Kiplinger, Jaqueline L.'

_publ_section_title
;
 Titanium(IV) Trifluoromethyl Complexes: New Perspectives on Bonding from
 Organometallic Fluorocarbon Chemistry
;
_journal_issue 4
_journal_name_full Organometallics
_journal_page_first 1484
_journal_paper_doi 10.1021/om201055e
_journal_volume 31
_journal_year 2012
_chemical_formula_sum 'C11 H10 Cl F3 Ti'
_chemical_formula_weight 282.54
_chemical_name_systematic
; 
 ? 
;
_space_group_IT_number 19
_symmetry_cell_setting orthorhombic
_symmetry_space_group_name_Hall 'P 2ac 2ab'
_symmetry_space_group_name_H-M 'P 21 21 21'
_atom_sites_solution_hydrogens geom
_atom_sites_solution_primary direct
_atom_sites_solution_secondary difmap
_audit_creation_method SHELXL-97
_cell_angle_alpha 90.00
_cell_angle_beta 90.00
_cell_angle_gamma 90.00
_cell_formula_units_Z 4
_cell_length_a 6.9290(15)
_cell_length_b 12.277(2)
_cell_length_c 13.134(3)
_cell_measurement_temperature 140(1)
_cell_volume 1117.3(4)
_computing_cell_refinement 'SAINT 4.05 (Bruker, 1996)'
_computing_data_collection 'SMART 4.210 (Bruker, 1996)'
_computing_data_reduction 'SAINT 4.05 (Bruker, 1996)'
_computing_molecular_graphics 'SHELXTL 6.10 (Bruker, 2001)'
_computing_publication_material 'SHELXTL 6.10 (Bruker, 2001)'
_computing_structure_refinement 'SHELXL-97 (Sheldrick, 1997)'
_computing_structure_solution 'SHELXS-97 (Sheldrick, 1997)'
_diffrn_ambient_temperature 140(1)
_diffrn_measured_fraction_theta_full 0.967
_diffrn_measured_fraction_theta_max 0.968
_diffrn_measurement_device_type 'Bruker SMART 1k CCD'
_diffrn_measurement_method '\f scans'
_diffrn_radiation_monochromator graphite
_diffrn_radiation_source 'fine-focus sealed tube'
_diffrn_radiation_type MoK\a
_diffrn_radiation_wavelength 0.71073
_diffrn_reflns_av_R_equivalents 0.0440
_diffrn_reflns_av_sigmaI/netI 0.0545
_diffrn_reflns_limit_h_max 8
_diffrn_reflns_limit_h_min -8
_diffrn_reflns_limit_k_max 13
_diffrn_reflns_limit_k_min -14
_diffrn_reflns_limit_l_max 15
_diffrn_reflns_limit_l_min -14
_diffrn_reflns_number 5983
_diffrn_reflns_theta_full 25.00
_diffrn_reflns_theta_max 25.35
_diffrn_reflns_theta_min 2.27
_diffrn_standards_decay_% 0
_diffrn_standards_interval_count 0
_diffrn_standards_interval_time 0
_diffrn_standards_number 0
_exptl_absorpt_coefficient_mu 1.011
_exptl_absorpt_correction_T_max 0.8714
_exptl_absorpt_correction_T_min 0.7933
_exptl_absorpt_correction_type multi-scan
_exptl_absorpt_process_details 'SADABS 2.03 (Sheldrick, 2001)'
_exptl_crystal_colour orange
_exptl_crystal_density_diffrn 1.680
_exptl_crystal_density_method 'not measured'
_exptl_crystal_description irregular
_exptl_crystal_F_000 568
_exptl_crystal_size_max 0.24
_exptl_crystal_size_mid 0.20
_exptl_crystal_size_min 0.14
_refine_diff_density_max 0.666
_refine_diff_density_min -0.324
_refine_diff_density_rms 0.083
_refine_ls_abs_structure_details 'Flack H D (1983), Acta Cryst. A39, 876-881'
_refine_ls_abs_structure_Flack 0.54(7)
_refine_ls_extinction_method none
_refine_ls_goodness_of_fit_ref 1.229
_refine_ls_hydrogen_treatment constr
_refine_ls_matrix_type full
_refine_ls_number_parameters 156
_refine_ls_number_reflns 1988
_refine_ls_number_restraints 4
_refine_ls_restrained_S_all 1.233
_refine_ls_R_factor_all 0.0864
_refine_ls_R_factor_gt 0.0612
_refine_ls_shift/su_max 0.000
_refine_ls_shift/su_mean 0.000
_refine_ls_structure_factor_coef Fsqd
_refine_ls_weighting_details 'calc w=1/[\s^2^(Fo^2^)+(0.0616P)^2^+0.0000P] where P=(Fo^2^+2Fc^2^)/3'
_refine_ls_weighting_scheme calc
_refine_ls_wR_factor_gt 0.1225
_refine_ls_wR_factor_ref 0.1299
_reflns_number_gt 1549
_reflns_number_total 1988
_reflns_threshold_expression >2sigma(I)
_cod_data_source_file om201055e_si_001.cif
_cod_data_source_block ccd801
_cod_database_code 4068070

loop_
_symmetry_equiv_pos_as_xyz
'x, y, z'
'-x+1/2, -y, z+1/2'
'-x, y+1/2, -z+1/2'
'x+1/2, -y+1/2, -z'

loop_
_atom_site_label
_atom_site_type_symbol
_atom_site_fract_x
_atom_site_fract_y
_atom_site_fract_z
_atom_site_U_iso_or_equiv
_atom_site_adp_type
_atom_site_occupancy
_atom_site_symmetry_multiplicity
_atom_site_calc_flag
_atom_site_refinement_flags
_atom_site_disorder_assembly
_atom_site_disorder_group
Ti1 Ti 0.17372(13) 0.84116(8) 0.72887(8) 0.0322(3) Uani 1 1 d D A .
Cl1 Cl -0.1476(2) 0.78674(15) 0.71375(16) 0.0605(5) Uani 1 1 d . A 1
F1 F 0.1975(7) 0.6355(3) 0.5968(4) 0.0809(14) Uani 1 1 d D A 1
F2 F 0.4555(5) 0.6541(4) 0.6826(4) 0.0659(11) Uani 1 1 d D A 1
F3 F 0.2014(6) 0.5941(3) 0.7532(4) 0.0756(14) Uani 1 1 d D A 1
C1 C 0.3868(11) 0.9573(8) 0.6413(6) 0.064(2) Uani 1 1 d . A .
H1 H 0.5025 0.9776 0.6718 0.077 Uiso 1 1 calc R . .
C2 C 0.2187(14) 1.0121(6) 0.6499(6) 0.066(2) Uani 1 1 d . A .
H2 H 0.2011 1.0758 0.6871 0.080 Uiso 1 1 calc R . .
C3 C 0.0849(11) 0.9622(9) 0.5980(8) 0.074(3) Uani 1 1 d . A .
H3 H -0.0436 0.9830 0.5922 0.089 Uiso 1 1 calc R . .
C4 C 0.173(2) 0.8697(8) 0.5520(5) 0.097(4) Uani 1 1 d . A .
H4 H 0.1147 0.8190 0.5094 0.116 Uiso 1 1 calc R . .
C5 C 0.3632(15) 0.8707(7) 0.5833(7) 0.072(3) Uani 1 1 d . A .
H5 H 0.4573 0.8197 0.5666 0.086 Uiso 1 1 calc R . .
C6 C 0.3405(14) 0.7838(7) 0.8745(5) 0.067(2) Uani 1 1 d . A .
H6 H 0.4204 0.7231 0.8704 0.080 Uiso 1 1 calc R . .
C7 C 0.1491(14) 0.7828(7) 0.8988(5) 0.069(2) Uani 1 1 d . A .
H7 H 0.0762 0.7211 0.9134 0.083 Uiso 1 1 calc R . .
C8 C 0.0821(11) 0.8876(7) 0.8983(5) 0.0539(19) Uani 1 1 d . . .
H8 H -0.0427 0.9101 0.9138 0.065 Uiso 1 1 calc R A .
C9 C 0.2343(12) 0.9539(7) 0.8705(5) 0.059(2) Uani 1 1 d . A .
H9 H 0.2284 1.0290 0.8622 0.071 Uiso 1 1 calc R . .
C10 C 0.3956(10) 0.8908(8) 0.8570(6) 0.059(2) Uani 1 1 d . A .
H10 H 0.5184 0.9151 0.8395 0.070 Uiso 1 1 calc R . .
C11 C 0.2655(12) 0.6693(7) 0.6866(7) 0.043(5) Uani 0.855(11) 1 d PD A 1
Cl1' Cl 0.280(3) 0.6612(9) 0.6986(19) 0.066(10) Uani 0.145(11) 1 d PD A 2

loop_
_atom_site_aniso_label
_atom_site_aniso_U_11
_atom_site_aniso_U_22
_atom_site_aniso_U_33
_atom_site_aniso_U_23
_atom_site_aniso_U_13
_atom_site_aniso_U_12
Ti1 0.0373(5) 0.0301(5) 0.0292(5) -0.0018(5) 0.0019(5) -0.0053(5)
Cl1 0.0356(7) 0.0566(10) 0.0892(15) 0.0052(10) 0.0011(9) -0.0061(8)
F1 0.099(3) 0.058(3) 0.086(4) -0.021(2) -0.018(3) 0.013(3)
F2 0.054(2) 0.052(3) 0.092(3) 0.000(2) 0.006(2) 0.011(2)
F3 0.084(3) 0.046(3) 0.097(4) 0.013(2) 0.024(3) 0.005(2)
C1 0.056(5) 0.078(6) 0.059(5) 0.030(5) -0.007(4) -0.024(4)
C2 0.098(7) 0.047(5) 0.054(5) 0.008(4) 0.007(5) 0.003(5)
C3 0.043(4) 0.096(7) 0.084(7) 0.058(6) -0.003(4) 0.006(5)
C4 0.189(11) 0.084(7) 0.019(4) 0.009(4) -0.025(6) -0.092(8)
C5 0.109(7) 0.047(5) 0.060(5) 0.024(4) 0.045(5) 0.031(5)
C6 0.105(7) 0.059(5) 0.037(4) -0.005(4) -0.024(5) 0.023(6)
C7 0.109(7) 0.066(6) 0.032(4) 0.010(4) 0.012(4) -0.022(6)
C8 0.072(5) 0.052(5) 0.038(4) -0.009(4) 0.013(3) -0.005(4)
C9 0.100(6) 0.045(4) 0.033(4) -0.013(3) -0.008(4) -0.010(4)
C10 0.049(4) 0.087(6) 0.040(5) -0.016(5) -0.012(3) -0.002(4)
C11 0.042(8) 0.040(7) 0.048(9) -0.004(6) -0.029(6) -0.015(5)
Cl1' 0.066(16) 0.080(16) 0.051(13) 0.015(11) 0.050(10) 0.006(10)

loop_
_atom_type_symbol
_atom_type_description
_atom_type_scat_dispersion_real
_atom_type_scat_dispersion_imag
_atom_type_scat_source
C C 0.0033 0.0016 'International Tables Vol C Tables 4.2.6.8 and 6.1.1.4'
H H 0.0000 0.0000 'International Tables Vol C Tables 4.2.6.8 and 6.1.1.4'
Cl Cl 0.1484 0.1585 'International Tables Vol C Tables 4.2.6.8 and 6.1.1.4'
Ti Ti 0.2776 0.4457 'International Tables Vol C Tables 4.2.6.8 and 6.1.1.4'
F F 0.0171 0.0103 'International Tables Vol C Tables 4.2.6.8 and 6.1.1.4'

loop_
_geom_angle_atom_site_label_1
_geom_angle_atom_site_label_2
_geom_angle_atom_site_label_3
_geom_angle
C11 Ti1 Cl1 88.9(2)
C11 Ti1 C6 77.4(3)
Cl1 Ti1 C6 117.0(3)
C11 Ti1 C5 77.7(3)
Cl1 Ti1 C5 120.6(3)
C6 Ti1 C5 115.8(3)
C11 Ti1 C4 84.1(4)
Cl1 Ti1 C4 87.5(3)
C6 Ti1 C4 148.5(4)
C5 Ti1 C4 34.2(3)
C11 Ti1 C7 88.3(3)
Cl1 Ti1 C7 85.7(2)
C6 Ti1 C7 33.8(3)
C5 Ti1 C7 149.4(3)
C4 Ti1 C7 169.9(3)
C11 Ti1 C1 105.5(3)
Cl1 Ti1 C1 137.0(2)
C6 Ti1 C1 105.8(3)
C5 Ti1 C1 32.6(3)
C4 Ti1 C1 55.0(3)
C7 Ti1 C1 134.0(3)
C11 Ti1 C3 118.7(4)
Cl1 Ti1 C3 82.5(2)
C6 Ti1 C3 156.2(4)
C5 Ti1 C3 56.9(3)
C4 Ti1 C3 35.3(4)
C7 Ti1 C3 150.1(4)
C1 Ti1 C3 54.9(3)
C11 Ti1 C9 133.5(3)
Cl1 Ti1 C9 113.9(2)
C6 Ti1 C9 56.2(3)
C5 Ti1 C9 116.9(4)
C4 Ti1 C9 133.9(3)
C7 Ti1 C9 56.1(3)
C1 Ti1 C9 85.3(3)
C3 Ti1 C9 104.6(4)
C11 Ti1 C10 103.4(3)
Cl1 Ti1 C10 139.2(2)
C6 Ti1 C10 34.3(3)
C5 Ti1 C10 100.2(4)
C4 Ti1 C10 131.9(3)
C7 Ti1 C10 56.5(3)
C1 Ti1 C10 77.5(3)
C3 Ti1 C10 121.9(4)
C9 Ti1 C10 33.8(3)
C11 Ti1 C2 132.9(3)
Cl1 Ti1 C2 110.1(2)
C6 Ti1 C2 124.1(3)
C5 Ti1 C2 55.3(3)
C4 Ti1 C2 55.5(3)
C7 Ti1 C2 134.2(3)
C1 Ti1 C2 33.3(3)
C3 Ti1 C2 32.1(3)
C9 Ti1 C2 78.5(3)
C10 Ti1 C2 89.9(3)
C11 Ti1 Cl1' 4.8(8)
Cl1 Ti1 Cl1' 90.9(5)
C6 Ti1 Cl1' 72.7(7)
C5 Ti1 Cl1' 80.4(5)
C4 Ti1 Cl1' 88.5(7)
C7 Ti1 Cl1' 84.1(6)
C1 Ti1 Cl1' 106.7(4)
C3 Ti1 Cl1' 123.3(7)
C9 Ti1 Cl1' 128.8(7)
C10 Ti1 Cl1' 99.1(7)
C2 Ti1 Cl1' 135.7(5)
C5 C1 C2 110.1(8)
C5 C1 Ti1 73.5(4)
C2 C1 Ti1 73.7(4)
C3 C2 C1 109.6(8)
C3 C2 Ti1 73.6(5)
C1 C2 Ti1 73.0(4)
C2 C3 C4 106.9(8)
C2 C3 Ti1 74.3(5)
C4 C3 Ti1 72.2(4)
C5 C4 C3 106.0(7)
C5 C4 Ti1 72.8(4)
C3 C4 Ti1 72.5(5)
C1 C5 C4 107.4(7)
C1 C5 Ti1 74.0(4)
C4 C5 Ti1 73.0(4)
C7 C6 C10 108.3(7)
C7 C6 Ti1 73.4(4)
C10 C6 Ti1 73.5(4)
C6 C7 C8 108.7(7)
C6 C7 Ti1 72.8(4)
C8 C7 Ti1 74.5(4)
C7 C8 C9 107.2(7)
C7 C8 Ti1 71.9(4)
C9 C8 Ti1 72.0(4)
C10 C9 C8 108.9(7)
C10 C9 Ti1 73.3(4)
C8 C9 Ti1 74.2(4)
C9 C10 C6 106.8(7)
C9 C10 Ti1 72.9(4)
C6 C10 Ti1 72.2(4)
F2 C11 F1 105.7(7)
F2 C11 F3 104.8(7)
F1 C11 F3 104.2(6)
F2 C11 Ti1 114.6(5)
F1 C11 Ti1 113.9(6)
F3 C11 Ti1 112.6(5)

loop_
_geom_bond_atom_site_label_1
_geom_bond_atom_site_label_2
_geom_bond_distance
Ti1 C11 2.272(9)
Ti1 Cl1 2.3331(19)
Ti1 C6 2.343(7)
Ti1 C5 2.347(7)
Ti1 C4 2.350(7)
Ti1 C7 2.351(7)
Ti1 C1 2.353(7)
Ti1 C3 2.354(8)
Ti1 C9 2.356(7)
Ti1 C10 2.360(7)
Ti1 C2 2.362(8)
Ti1 Cl1' 2.363(10)
F1 C11 1.336(8)
F2 C11 1.331(8)
F3 C11 1.348(8)
C1 C5 1.317(12)
C1 C2 1.350(11)
C2 C3 1.304(12)
C3 C4 1.425(15)
C4 C5 1.379(13)
C6 C7 1.364(12)
C6 C10 1.387(11)
C7 C8 1.368(11)
C8 C9 1.381(10)
C9 C10 1.371(10)
